data_1574583
loop_
_publ_author_name
'Zhou, Qian'
'Feng, Mingxia'
'Shi, Caihong'
'Qian, Mengqiu'
'Ma, Xiurong'
'He, Runying'
'Meng, Xian'
'Shi, Yonggang'
'Cao, Qiue'
'Zheng, Liyan'

_publ_section_title
;
 Multiple stimulus modulated organic crystal polymorphs with tunable
 luminescence behavior
;
_journal_issue 22
_journal_name_full 'Chemical Science'
_journal_page_first 9988
_journal_page_last 9997
_journal_paper_doi 10.1039/D5SC01503K
_journal_volume 16
_journal_year 2025
_chemical_formula_moiety 'C52 H37 N3, 2(Br), 3(H2 O), C H4 O'
_chemical_formula_sum 'C53 H47 Br2 N3 O4'
_chemical_formula_weight 949.75
_space_group_crystal_system monoclinic
_space_group_IT_number 15
_space_group_name_Hall '-C 2yc'
_space_group_name_H-M_alt 'C 1 2/c 1'
_atom_sites_solution_hydrogens mixed
_atom_sites_solution_primary dual
_audit_creation_date 2023-07-31
_audit_creation_method
;
Olex2 1.5
(compiled 2022.04.07 svn.rca3783a0 for OlexSys, GUI svn.r6498)
;
_audit_update_record
;
2025-01-24 deposited with the CCDC.	2025-04-28 downloaded from the CCDC.
;
_cell_angle_alpha 90
_cell_angle_beta 97.967(3)
_cell_angle_gamma 90
_cell_formula_units_Z 8
_cell_length_a 38.3843(11)
_cell_length_b 7.1312(2)
_cell_length_c 33.4701(7)
_cell_measurement_reflns_used 6737
_cell_measurement_temperature 100.00(10)
_cell_measurement_theta_max 74.4050
_cell_measurement_theta_min 2.3180
_cell_volume 9073.2(4)
_computing_cell_refinement 'CrysAlisPro 1.171.42.89a (Rigaku OD, 2023)'
_computing_data_collection 'CrysAlisPro 1.171.42.89a (Rigaku OD, 2023)'
_computing_data_reduction 'CrysAlisPro 1.171.42.89a (Rigaku OD, 2023)'
_computing_molecular_graphics 'Olex2 1.5 (Dolomanov et al., 2009)'
_computing_publication_material 'Olex2 1.5 (Dolomanov et al., 2009)'
_computing_structure_refinement 'SHELXL 2019/2 (Sheldrick, 2015)'
_computing_structure_solution 'SHELXT 2018/2 (Sheldrick, 2018)'
_diffrn_ambient_environment N~2~
_diffrn_ambient_temperature 100.00(10)
_diffrn_detector 'Hybrid Pixel Array Detector'
_diffrn_detector_area_resol_mean 10.0000
_diffrn_detector_type HyPix
_diffrn_measured_fraction_theta_full 0.988
_diffrn_measured_fraction_theta_max 0.960
_diffrn_measurement_details
;
List of Runs (angles in degrees, time in seconds):

  # Type    Start    End  Width  t~exp~   \w     \q     \k     \f   Frames
#--------------------------------------------------------------------------
  1  \w    -73.00  -2.00   0.50    0.31    --  -39.45  98.00 108.00  142
  2  \w    -68.00 -43.00   0.50    0.31    --  -52.00  98.00 108.00   50
  3  \w    -44.00  41.00   0.50    0.31    --  -39.45  37.00-120.00  170
  4  \w    -10.00  82.00   0.50    0.31    --   39.45 -98.00   0.00  184
  5  \w     33.00  84.00   0.50    1.24    --  111.82 -94.00  90.00  102
  6  \w     49.00 100.00   0.50    1.24    --  111.82 -94.00  60.00  102
  7  \w     57.00 104.00   0.50    1.24    --  111.82 -98.00   0.00   94
  8  \w     67.00  95.00   0.50    1.24    --  111.82 -77.00   0.00   56
  9  \w     38.00  66.00   0.50    1.24    --  111.82 -61.00 120.00   56
 10  \w     42.00  67.00   0.50    1.24    --  111.82 -61.00  60.00   50
 11  \w     38.00  66.00   0.50    1.24    --  111.82 -61.00  30.00   56
 12  \w     38.00  64.00   0.50    1.24    --  111.82 -61.00 -30.00   52
 13  \w     39.00  68.00   0.50    1.24    --  111.82 -61.00-180.00   58
 14  \w     41.00  66.00   0.50    1.24    --  111.82 -61.00-150.00   50
 15  \w     38.00  64.00   0.50    1.24    --  111.82 -61.00-120.00   52
 16  \w     88.00 164.00   0.50    1.24    --  111.82  98.00 108.00  152
 17  \w     86.00 158.00   0.50    1.24    --  111.82 111.00  60.00  144
 18  \w     51.00 102.00   0.50    1.24    --  111.82 179.00   0.00  102
 19  \w     42.00 122.00   0.50    1.24    --  111.82 179.00-150.00  160
 20  \w     83.00 144.00   0.50    1.24    --  111.82  61.00  30.00  122
 21  \w    119.00 162.00   0.50    1.24    --  111.82  30.00  60.00   86
 22  \w     79.00 104.00   0.50    1.24    --  111.82  30.00  60.00   50
 23  \w   -132.00-107.00   0.50    0.31    --  -52.00 -94.00  60.00   50
 24  \w   -132.00 -87.00   0.50    0.31    --  -52.00 -94.00  30.00   90
 25  \w   -132.00-107.00   0.50    0.31    --  -52.00 -94.00 -90.00   50
 26  \w   -132.00-107.00   0.50    0.31    --  -52.00 -94.00-120.00   50
 27  \w   -119.00 -94.00   0.50    0.31    --  -52.00 -94.00-150.00   50
;
_diffrn_measurement_device 'four-circle diffractometer'
_diffrn_measurement_device_type 'ROD, Synergy Custom DW system, HyPix'
_diffrn_measurement_method '\w scans'
_diffrn_orient_matrix_type 'CrysAlisPro convention (1999,Acta A55,543-557)'
_diffrn_orient_matrix_UB_11 -0.0339771000
_diffrn_orient_matrix_UB_12 -0.1174907000
_diffrn_orient_matrix_UB_13 -0.0071495000
_diffrn_orient_matrix_UB_21 0.0195067000
_diffrn_orient_matrix_UB_22 -0.1664842000
_diffrn_orient_matrix_UB_23 0.0223103000
_diffrn_orient_matrix_UB_31 -0.0103692000
_diffrn_orient_matrix_UB_32 0.0716622000
_diffrn_orient_matrix_UB_33 0.0401504000
_diffrn_radiation_monochromator mirror
_diffrn_radiation_probe x-ray
_diffrn_radiation_type 'Cu K\a'
_diffrn_radiation_wavelength 1.54184
_diffrn_reflns_av_R_equivalents 0.0397
_diffrn_reflns_av_unetI/netI 0.0468
_diffrn_reflns_Laue_measured_fraction_full 0.988
_diffrn_reflns_Laue_measured_fraction_max 0.960
_diffrn_reflns_limit_h_max 45
_diffrn_reflns_limit_h_min -48
_diffrn_reflns_limit_k_max 8
_diffrn_reflns_limit_k_min -7
_diffrn_reflns_limit_l_max 41
_diffrn_reflns_limit_l_min -35
_diffrn_reflns_number 24730
_diffrn_reflns_point_group_measured_fraction_full 0.988
_diffrn_reflns_point_group_measured_fraction_max 0.960
_diffrn_reflns_theta_full 67.684
_diffrn_reflns_theta_max 76.088
_diffrn_reflns_theta_min 2.325
_diffrn_source 'Rotating-anode X-ray tube'
_diffrn_source_type 'Rigaku (Cu) X-ray Source'
_exptl_absorpt_coefficient_mu 2.657
_exptl_absorpt_correction_T_max 1.00000
_exptl_absorpt_correction_T_min 0.30465
_exptl_absorpt_correction_type multi-scan
_exptl_absorpt_process_details
;
CrysAlisPro 1.171.42.89a (Rigaku Oxford Diffraction, 2023)
Empirical absorption correction using spherical harmonics,
implemented in SCALE3 ABSPACK scaling algorithm.
;
_exptl_crystal_colour colourless
_exptl_crystal_colour_primary colourless
_exptl_crystal_density_diffrn 1.391
_exptl_crystal_description block
_exptl_crystal_F_000 3904
_exptl_crystal_size_max 0.15
_exptl_crystal_size_mid 0.13
_exptl_crystal_size_min 0.12
_refine_diff_density_max 0.918
_refine_diff_density_min -0.742
_refine_diff_density_rms 0.113
_refine_ls_extinction_method none
_refine_ls_goodness_of_fit_ref 1.041
_refine_ls_hydrogen_treatment constr
_refine_ls_matrix_type full
_refine_ls_number_parameters 634
_refine_ls_number_reflns 9086
_refine_ls_number_restraints 63
_refine_ls_restrained_S_all 1.045
_refine_ls_R_factor_all 0.1165
_refine_ls_R_factor_gt 0.0909
_refine_ls_shift/su_max 0.001
_refine_ls_shift/su_mean 0.000
_refine_ls_structure_factor_coef Fsqd
_refine_ls_weighting_details 'w=1/[\s^2^(Fo^2^)+(0.1831P)^2^+7.4147P] where P=(Fo^2^+2Fc^2^)/3'
_refine_ls_weighting_scheme calc
_refine_ls_wR_factor_gt 0.2569
_refine_ls_wR_factor_ref 0.2806
_reflns_Friedel_coverage 0.000
_reflns_number_gt 6483
_reflns_number_total 9086
_reflns_threshold_expression 'I > 2\s(I)'
_cod_data_source_file d5sc01503k2.cif
_cod_data_source_block 7050-a-100k_autored
_cod_depositor_comments 'Adding full bibliography for 1574583--1574585.cif.'
_cod_database_code 1574583
_shelx_shelxl_version_number 2019/2
_shelx_space_group_comment
;
The symmetry employed for this shelxl refinement is uniquely defined
by the following loop, which should always be used as a source of
symmetry information in preference to the above space-group names.
They are only intended as comments.
;
_shelx_estimated_absorpt_t_max 0.741
_shelx_estimated_absorpt_t_min 0.691
_olex2_refinement_description
;
1. Fixed Uiso
 At 1.2 times of:
  All C(H) groups, All C(H,H) groups, All N(H) groups
 At 1.5 times of:
  All C(H,H,H) groups, All O(H) groups, All O(H,H) groups
2. Restrained distances
 O1A-C53A = O1-C53
 1.43 with sigma of 0.01
3. Uiso/Uaniso restraints and constraints
Br1 \\sim Br2 \\sim Br3 \\sim Br4 \\sim Br5 \\sim Br6 \\sim Br7 \\sim Br8:
within 2A with sigma of 0.01 and sigma for terminal atoms of 0.02 within 2A
O2 \\sim O1 \\sim O4 \\sim O3 \\sim O1A: within 2A with sigma of 0.01 and sigma
for terminal atoms of 0.02 within 2A
C53 \\sim O1 \\sim C53A \\sim O1A: within 2A with sigma of 0.01 and sigma for
terminal atoms of 0.02 within 2A
4. Rigid body (RIGU) restrains
 Br1, Br2, Br3, Br4, Br5, Br6, Br7, Br8
 with sigma for 1-2 distances of 0.01 and sigma for 1-3 distances of 0.02
 O2, O1, O4, O3, O1A
 with sigma for 1-2 distances of 0.01 and sigma for 1-3 distances of 0.02
 C53A, O1A, C53, O1
 with sigma for 1-2 distances of 0.01 and sigma for 1-3 distances of 0.02
5. Others
 1*[Sof(Br1)]+1*[Sof(Br2)]+1*[Sof(Br3)]+1*[Sof(Br4)]+1*[Sof(Br5)]+1*[Sof(Br6)]+
 1*[Sof(Br7)]+1*[Sof(Br8)]=2 with esd of 0
 Sof(O1A)=Sof(H1AA)=Sof(C53A)=Sof(H53D)=Sof(H53E)=Sof(H53F)=1-FVAR(9)
 Sof(O1)=Sof(H1A)=Sof(C53)=Sof(H53A)=Sof(H53B)=Sof(H53C)=FVAR(9)
6.a Riding coordinates:
 O2(H2A,H2B), O1(H1A), O4(H4A,H4B), O3(H3A,H3B), O1A(H1AA)
6.b Secondary CH2 refined with riding coordinates:
 C38(H38A,H38B), C18(H18A,H18B)
6.c Aromatic/amide H refined with riding coordinates:
 N1(H1), C50(H50), C8(H8), C17(H17), C24(H24), C3(H3), C11(H11), C2(H2),
 C10(H10), C5(H5), C37(H37), C34(H34), C14(H14), C36(H36), C35(H35), C16(H16),
 C15(H15), C41(H41), C51(H51), C21(H21), C31(H31), C42(H42), C44(H44), C46(H46),
  C48(H48), C22(H22), C30(H30), C26(H26), C28(H28), C43(H43), C49(H49),
 C23(H23), C29(H29)
6.d Idealised Me refined as rotating group:
 C53(H53A,H53B,H53C), C53A(H53D,H53E,H53F)
;
_olex2_submission_special_instructions 'No special instructions were received'
_oxdiff_exptl_absorpt_empirical_details
;
Empirical correction (ABSPACK) includes:
- Absorption correction using spherical harmonics
- Frame scaling
;
_oxdiff_exptl_absorpt_empirical_full_max 3.556
_oxdiff_exptl_absorpt_empirical_full_min 0.493

loop_
_space_group_symop_operation_xyz
'x, y, z'
'-x, y, -z+1/2'
'x+1/2, y+1/2, z'
'-x+1/2, y+1/2, -z+1/2'
'-x, -y, -z'
'x, -y, z-1/2'
'-x+1/2, -y+1/2, -z'
'x+1/2, -y+1/2, z-1/2'

loop_
_atom_site_label
_atom_site_type_symbol
_atom_site_fract_x
_atom_site_fract_y
_atom_site_fract_z
_atom_site_U_iso_or_equiv
_atom_site_adp_type
_atom_site_occupancy
_atom_site_site_symmetry_order
_atom_site_calc_flag
_atom_site_refinement_flags_posn
_atom_site_refinement_flags_adp
_atom_site_refinement_flags_occupancy
_atom_site_disorder_assembly
_atom_site_disorder_group
N1 N 0.07559(9) 0.2547(6) 0.51192(10) 0.0533(8) Uani 1 1 d . . . . .
H1 H 0.098737 0.255153 0.515643 0.064 Uiso 1 1 calc R U . . .
N3 N -0.07999(9) 0.5899(6) 0.32433(10) 0.0534(9) Uani 1 1 d . . . . .
N2 N -0.08019(10) -0.0957(6) 0.64848(10) 0.0541(9) Uani 1 1 d . . . . .
C33 C -0.02681(10) 0.4673(6) 0.38394(12) 0.0448(8) Uani 1 1 d . . . . .
C4 C 0.00085(11) 0.0868(5) 0.58291(12) 0.0451(8) Uani 1 1 d . . . . .
C50 C -0.15638(18) 1.0601(8) 0.36508(18) 0.0782(15) Uani 1 1 d . . . . .
H50 H -0.143100 1.162729 0.377175 0.094 Uiso 1 1 calc R U . . .
C32 C -0.16006(15) -0.2814(8) 0.62337(14) 0.0677(13) Uani 1 1 d . . . . .
C8 C -0.00755(10) 0.3406(5) 0.45238(11) 0.0419(8) Uani 1 1 d . . . . .
H8 H -0.031462 0.322335 0.455840 0.050 Uiso 1 1 calc R U . . .
C17 C -0.06253(12) 0.0483(7) 0.59057(12) 0.0534(10) Uani 1 1 d . . . . .
H17 H -0.068893 0.104254 0.564833 0.064 Uiso 1 1 calc R U . . .
C24 C -0.2164(2) 0.2108(11) 0.6490(2) 0.0914(19) Uani 1 1 d . . . . .
H24 H -0.240223 0.230108 0.637550 0.110 Uiso 1 1 calc R U . . .
C3 C 0.03707(11) 0.0611(6) 0.59851(12) 0.0487(9) Uani 1 1 d . . . . .
H3 H 0.042881 0.008867 0.624693 0.058 Uiso 1 1 calc R U . . .
C12 C 0.05453(10) 0.3193(6) 0.47815(12) 0.0465(9) Uani 1 1 d . . . . .
C1 C 0.05452(11) 0.1892(6) 0.53893(12) 0.0482(9) Uani 1 1 d . . . . .
C7 C 0.01912(10) 0.2930(5) 0.48306(11) 0.0417(8) Uani 1 1 d . . . . .
C11 C 0.06379(11) 0.3999(6) 0.44287(12) 0.0502(9) Uani 1 1 d . . . . .
H11 H 0.087695 0.422339 0.439895 0.060 Uiso 1 1 calc R U . . .
C6 C 0.01908(10) 0.2123(5) 0.52228(11) 0.0430(8) Uani 1 1 d . . . . .
C2 C 0.06386(11) 0.1089(6) 0.57720(13) 0.0531(10) Uani 1 1 d . . . . .
H2 H 0.087791 0.088443 0.587937 0.064 Uiso 1 1 calc R U . . .
C10 C 0.03710(10) 0.4451(6) 0.41286(12) 0.0463(8) Uani 1 1 d . . . . .
H10 H 0.042962 0.498337 0.388643 0.056 Uiso 1 1 calc R U . . .
C5 C -0.00753(10) 0.1599(5) 0.54419(11) 0.0419(8) Uani 1 1 d . . . . .
H5 H -0.031462 0.173832 0.532759 0.050 Uiso 1 1 calc R U . . .
C9 C 0.00093(10) 0.4157(5) 0.41640(12) 0.0434(8) Uani 1 1 d . . . . .
C13 C -0.02701(11) 0.0318(6) 0.60629(12) 0.0463(8) Uani 1 1 d . . . . .
C37 C -0.06241(11) 0.4389(6) 0.38708(12) 0.0512(9) Uani 1 1 d . . . . .
H37 H -0.068835 0.375618 0.409942 0.061 Uiso 1 1 calc R U . . .
C34 C -0.01971(11) 0.5517(6) 0.34790(12) 0.0491(9) Uani 1 1 d . . . . .
H34 H 0.003984 0.568388 0.343353 0.059 Uiso 1 1 calc R U . . .
C14 C -0.01980(12) -0.0476(6) 0.64534(12) 0.0513(9) Uani 1 1 d . . . . .
H14 H 0.003818 -0.058460 0.658071 0.062 Uiso 1 1 calc R U . . .
C36 C -0.08823(12) 0.5018(7) 0.35738(13) 0.0568(10) Uani 1 1 d . . . . .
H36 H -0.112250 0.482812 0.360264 0.068 Uiso 1 1 calc R U . . .
C35 C -0.04629(12) 0.6096(7) 0.31959(12) 0.0545(10) Uani 1 1 d . . . . .
H35 H -0.040686 0.666089 0.295579 0.065 Uiso 1 1 calc R U . . .
C16 C -0.08847(13) -0.0150(8) 0.61178(13) 0.0610(11) Uani 1 1 d . . . . .
H16 H -0.112464 -0.001926 0.600534 0.073 Uiso 1 1 calc R U . . .
C15 C -0.04680(13) -0.1087(7) 0.66480(12) 0.0563(10) Uani 1 1 d . . . . .
H15 H -0.041399 -0.162290 0.690910 0.068 Uiso 1 1 calc R U . . .
C38 C -0.10759(13) 0.6644(9) 0.29195(15) 0.0715(14) Uani 1 1 d . . . . .
H38A H -0.103273 0.799637 0.288102 0.086 Uiso 1 1 calc R U . . .
H38B H -0.105371 0.599700 0.266261 0.086 Uiso 1 1 calc R U . . .
C18 C -0.10770(13) -0.1758(10) 0.67112(14) 0.0703(14) Uani 1 1 d . . . . .
H18A H -0.103546 -0.312142 0.674683 0.084 Uiso 1 1 calc R U . . .
H18B H -0.105250 -0.118156 0.698275 0.084 Uiso 1 1 calc R U . . .
C39 C -0.14439(12) 0.6391(8) 0.30141(13) 0.0580(11) Uani 1 1 d . . . . .
C19 C -0.14432(13) -0.1457(8) 0.65081(13) 0.0635(12) Uani 1 1 d . . . . .
C40 C -0.16378(13) 0.4777(8) 0.28738(12) 0.0600(11) Uani 1 1 d . . . . .
C52 C -0.15966(12) 0.7764(7) 0.32366(13) 0.0563(10) Uani 1 1 d . . . . .
C20 C -0.16281(14) 0.0211(8) 0.65831(13) 0.0653(13) Uani 1 1 d . . . . .
C41 C -0.14858(19) 0.3272(10) 0.26811(14) 0.0787(17) Uani 1 1 d . . . . .
H41 H -0.124484 0.334582 0.264595 0.094 Uiso 1 1 calc R U . . .
C45 C -0.20018(13) 0.4622(7) 0.29366(14) 0.0612(11) Uani 1 1 d . . . . .
C51 C -0.14110(15) 0.9376(8) 0.34150(15) 0.0697(13) Uani 1 1 d . . . . .
H51 H -0.117603 0.959322 0.336726 0.084 Uiso 1 1 calc R U . . .
C47 C -0.19538(12) 0.7548(7) 0.33044(14) 0.0577(11) Uani 1 1 d . . . . .
C21 C -0.14669(19) 0.1667(9) 0.68316(15) 0.0785(16) Uani 1 1 d . . . . .
H21 H -0.122779 0.153247 0.694698 0.094 Uiso 1 1 calc R U . . .
C31 C -0.14243(19) -0.4456(9) 0.61216(17) 0.0809(16) Uani 1 1 d . . . . .
H31 H -0.118899 -0.468840 0.624093 0.097 Uiso 1 1 calc R U . . .
C27 C -0.19547(15) -0.2527(9) 0.60472(15) 0.0700(14) Uani 1 1 d . . . . .
C42 C -0.1669(3) 0.1759(11) 0.25478(17) 0.097(2) Uani 1 1 d . . . . .
H42 H -0.155946 0.076657 0.242300 0.116 Uiso 1 1 calc R U . . .
C44 C -0.21958(19) 0.3003(9) 0.27828(18) 0.0818(16) Uani 1 1 d . . . . .
H44 H -0.243731 0.288144 0.281254 0.098 Uiso 1 1 calc R U . . .
C46 C -0.21434(13) 0.6022(8) 0.31506(15) 0.0635(12) Uani 1 1 d . . . . .
H46 H -0.238236 0.592006 0.319269 0.076 Uiso 1 1 calc R U . . .
C48 C -0.21014(16) 0.8907(9) 0.35472(19) 0.0771(15) Uani 1 1 d . . . . .
H48 H -0.233969 0.877859 0.359031 0.093 Uiso 1 1 calc R U . . .
C22 C -0.1637(2) 0.3194(11) 0.69075(19) 0.094(2) Uani 1 1 d . . . . .
H22 H -0.151904 0.414452 0.707327 0.113 Uiso 1 1 calc R U . . .
C30 C -0.1586(3) -0.5694(11) 0.5848(2) 0.097(2) Uani 1 1 d . . . . .
H30 H -0.146196 -0.676663 0.577567 0.116 Uiso 1 1 calc R U . . .
C26 C -0.21325(15) -0.0960(10) 0.61373(17) 0.0767(15) Uani 1 1 d . . . . .
H26 H -0.236979 -0.080474 0.601677 0.092 Uiso 1 1 calc R U . . .
C28 C -0.2111(2) -0.3938(11) 0.57678(19) 0.0913(19) Uani 1 1 d . . . . .
H28 H -0.234932 -0.380759 0.564908 0.110 Uiso 1 1 calc R U . . .
C43 C -0.2033(2) 0.1641(10) 0.25939(19) 0.096(2) Uani 1 1 d . . . . .
H43 H -0.216458 0.057870 0.248955 0.115 Uiso 1 1 calc R U . . .
C49 C -0.19110(18) 1.0371(9) 0.37171(18) 0.0822(16) Uani 1 1 d . . . . .
H49 H -0.201428 1.123868 0.388129 0.099 Uiso 1 1 calc R U . . .
C23 C -0.1990(3) 0.3434(10) 0.6747(2) 0.100(2) Uani 1 1 d . . . . .
H23 H -0.211172 0.452251 0.681473 0.121 Uiso 1 1 calc R U . . .
C29 C -0.1927(3) -0.5413(12) 0.5674(2) 0.103(2) Uani 1 1 d . . . . .
H29 H -0.203399 -0.629430 0.548264 0.123 Uiso 1 1 calc R U . . .
C25 C -0.19792(15) 0.0425(9) 0.63997(16) 0.0716(14) Uani 1 1 d . . . . .
Br1 Br -0.06021(4) 0.1188(2) 0.28135(4) 0.0563(4) Uani 0.519(3) 1 d . U P A 1
Br2 Br -0.05983(4) 0.3849(3) 0.69911(5) 0.0642(5) Uani 0.449(3) 1 d . U P B 2
Br3 Br -0.10638(7) 0.2407(5) 0.48093(9) 0.0616(6) Uani 0.366(3) 1 d . U P C 3
O2 O -0.15313(18) -0.0313(10) 0.5351(2) 0.157(3) Uani 1 1 d . . . . .
H2A H -0.143704 0.052513 0.520983 0.235 Uiso 1 1 d R U . . .
H2B H -0.152514 -0.140107 0.523373 0.235 Uiso 1 1 d R U . . .
O1 O -0.14770(15) 0.6493(10) 0.4855(2) 0.092(2) Uani 0.697(8) 1 d D U P D 1
H1A H -0.154084 0.536461 0.491185 0.138 Uiso 0.697(8) 1 d R U P D 1
O4 O -0.2142(3) 0.285(2) 0.4567(3) 0.268(7) Uani 1 1 d . . . . .
H4A H -0.198563 0.351270 0.446483 0.402 Uiso 1 1 d R U . . .
H4B H -0.230893 0.363900 0.459623 0.402 Uiso 1 1 d R U . . .
O3 O -0.2265(3) -0.011(2) 0.5066(3) 0.281(7) Uani 1 1 d . . . . .
H3A H -0.207402 -0.069381 0.516654 0.422 Uiso 1 1 d R U . . .
H3B H -0.222102 0.059829 0.486644 0.422 Uiso 1 1 d R U . . .
O1A O -0.1475(3) 0.512(2) 0.4345(5) 0.090(4) Uani 0.303(8) 1 d D U P D 2
H1AA H -0.132212 0.470505 0.452699 0.135 Uiso 0.303(8) 1 d R U P D 2
Br4 Br 0.000000 0.6202(17) 0.750000 0.132(6) Uani 0.116(4) 2 d S T P E 4
Br5 Br 0.000000 -0.139(2) 0.250000 0.185(8) Uani 0.141(4) 2 d S T P F 5
Br6 Br -0.06027(15) 0.0359(12) 0.2708(2) 0.0640(18) Uani 0.127(3) 1 d . U P G 6
Br7 Br -0.0598(2) 0.4674(15) 0.7104(3) 0.068(2) Uani 0.104(3) 1 d . U P H 7
Br8 Br -0.12051(10) 0.2372(6) 0.47697(13) 0.0708(9) Uani 0.307(3) 1 d . U P I 9
C53 C -0.1669(4) 0.682(3) 0.4459(4) 0.146(4) Uani 0.697(8) 1 d D U P D 1
H53A H -0.160938 0.584269 0.427324 0.220 Uiso 0.697(8) 1 calc R U P D 1
H53B H -0.160454 0.804981 0.436031 0.220 Uiso 0.697(8) 1 calc R U P D 1
H53C H -0.192172 0.678821 0.447298 0.220 Uiso 0.697(8) 1 calc R U P D 1
C53A C -0.1404(9) 0.708(3) 0.4404(12) 0.138(6) Uani 0.303(8) 1 d D U P D 2
H53D H -0.155832 0.780238 0.420332 0.207 Uiso 0.303(8) 1 calc R U P D 2
H53E H -0.115778 0.733007 0.437445 0.207 Uiso 0.303(8) 1 calc R U P D 2
H53F H -0.144662 0.744065 0.467559 0.207 Uiso 0.303(8) 1 calc R U P D 2

loop_
_atom_site_aniso_label
_atom_site_aniso_U_11
_atom_site_aniso_U_22
_atom_site_aniso_U_33
_atom_site_aniso_U_23
_atom_site_aniso_U_13
_atom_site_aniso_U_12
N1 0.0415(17) 0.071(2) 0.0481(18) 0.0002(17) 0.0080(15) 0.0015(16)
N3 0.0445(17) 0.073(2) 0.0426(17) 0.0030(16) 0.0068(14) 0.0035(16)
N2 0.056(2) 0.067(2) 0.0398(17) 0.0009(16) 0.0080(15) -0.0016(17)
C33 0.0428(19) 0.045(2) 0.0476(19) -0.0047(16) 0.0095(16) 0.0029(16)
C4 0.050(2) 0.0394(18) 0.0466(19) -0.0074(16) 0.0080(17) 0.0026(15)
C50 0.088(4) 0.064(3) 0.079(4) -0.001(3) -0.003(3) 0.000(3)
C32 0.076(3) 0.082(3) 0.049(2) -0.002(2) 0.021(2) -0.009(3)
C8 0.0403(18) 0.0409(18) 0.0454(18) -0.0092(15) 0.0089(15) 0.0002(15)
C17 0.052(2) 0.068(3) 0.0398(19) 0.0060(19) 0.0050(17) 0.004(2)
C24 0.094(4) 0.101(5) 0.087(4) 0.008(4) 0.040(4) 0.011(4)
C3 0.052(2) 0.049(2) 0.0444(19) -0.0062(17) 0.0035(17) 0.0044(17)
C12 0.0408(19) 0.052(2) 0.047(2) -0.0096(17) 0.0050(16) 0.0034(16)
C1 0.047(2) 0.054(2) 0.0435(19) -0.0064(17) 0.0064(17) 0.0048(17)
C7 0.0453(19) 0.0374(17) 0.0437(18) -0.0070(15) 0.0112(16) 0.0010(14)
C11 0.043(2) 0.058(2) 0.051(2) -0.0032(18) 0.0110(17) -0.0018(17)
C6 0.0470(19) 0.0389(18) 0.0420(18) -0.0090(15) 0.0029(16) 0.0038(15)
C2 0.047(2) 0.060(2) 0.050(2) -0.0040(19) -0.0007(18) 0.0081(18)
C10 0.045(2) 0.050(2) 0.0446(19) -0.0049(17) 0.0085(16) -0.0012(16)
C5 0.0429(18) 0.0409(18) 0.0412(18) -0.0071(15) 0.0026(15) 0.0022(15)
C9 0.048(2) 0.0369(18) 0.0465(19) -0.0061(15) 0.0122(17) 0.0023(15)
C13 0.049(2) 0.045(2) 0.0439(19) -0.0077(16) 0.0034(17) -0.0020(16)
C37 0.047(2) 0.061(2) 0.046(2) 0.0087(18) 0.0104(18) -0.0018(18)
C34 0.045(2) 0.058(2) 0.046(2) -0.0058(18) 0.0148(17) -0.0010(17)
C14 0.053(2) 0.060(2) 0.0401(19) -0.0022(18) 0.0018(17) 0.0033(19)
C36 0.044(2) 0.074(3) 0.053(2) 0.004(2) 0.0091(18) 0.000(2)
C35 0.052(2) 0.073(3) 0.0408(19) 0.0008(19) 0.0120(18) 0.002(2)
C16 0.051(2) 0.082(3) 0.051(2) 0.006(2) 0.0081(19) 0.000(2)
C15 0.060(2) 0.068(3) 0.040(2) 0.0039(19) 0.0034(18) 0.000(2)
C38 0.052(2) 0.110(4) 0.054(2) 0.021(3) 0.011(2) 0.012(3)
C18 0.057(3) 0.106(4) 0.050(2) 0.004(3) 0.013(2) -0.007(3)
C39 0.046(2) 0.084(3) 0.043(2) 0.010(2) 0.0022(17) 0.004(2)
C19 0.060(3) 0.087(3) 0.046(2) 0.003(2) 0.016(2) -0.005(2)
C40 0.064(3) 0.077(3) 0.0383(19) 0.008(2) 0.0023(19) 0.015(2)
C52 0.051(2) 0.069(3) 0.048(2) 0.010(2) 0.0027(19) 0.001(2)
C20 0.071(3) 0.083(3) 0.046(2) 0.000(2) 0.021(2) -0.018(3)
C41 0.101(4) 0.093(4) 0.042(2) 0.003(3) 0.008(3) 0.029(4)
C45 0.058(3) 0.070(3) 0.053(2) 0.008(2) -0.005(2) 0.002(2)
C51 0.067(3) 0.082(3) 0.057(3) 0.013(2) -0.005(2) -0.002(3)
C47 0.052(2) 0.066(3) 0.055(2) 0.006(2) 0.006(2) 0.009(2)
C21 0.106(4) 0.083(4) 0.050(3) -0.006(3) 0.025(3) -0.021(3)
C31 0.093(4) 0.092(4) 0.063(3) -0.001(3) 0.033(3) -0.004(3)
C27 0.067(3) 0.085(4) 0.059(3) -0.009(3) 0.012(2) -0.017(3)
C42 0.152(7) 0.085(4) 0.050(3) 0.000(3) -0.002(4) 0.030(5)
C44 0.085(4) 0.087(4) 0.067(3) 0.005(3) -0.013(3) -0.011(3)
C46 0.047(2) 0.081(3) 0.062(3) 0.009(2) 0.009(2) 0.004(2)
C48 0.070(3) 0.081(4) 0.082(4) 0.000(3) 0.019(3) 0.014(3)
C22 0.122(6) 0.104(5) 0.063(3) -0.005(3) 0.034(4) -0.022(4)
C30 0.135(7) 0.090(5) 0.072(4) -0.009(3) 0.038(4) -0.006(4)
C26 0.056(3) 0.108(5) 0.066(3) 0.003(3) 0.008(2) -0.012(3)
C28 0.100(5) 0.103(5) 0.068(3) -0.011(3) 0.002(3) -0.019(4)
C43 0.140(7) 0.073(4) 0.063(3) 0.000(3) -0.022(4) -0.009(4)
C49 0.096(4) 0.076(4) 0.075(3) -0.008(3) 0.013(3) 0.015(3)
C23 0.149(7) 0.077(4) 0.089(4) -0.003(3) 0.064(5) 0.003(4)
C29 0.139(7) 0.097(5) 0.072(4) -0.021(4) 0.013(4) -0.022(5)
C25 0.066(3) 0.087(4) 0.067(3) 0.001(3) 0.024(3) -0.005(3)
Br1 0.0482(5) 0.0679(8) 0.0507(6) 0.0003(5) -0.0006(4) 0.0012(6)
Br2 0.0593(7) 0.0734(11) 0.0654(9) 0.0004(7) 0.0282(6) -0.0003(7)
Br3 0.0617(14) 0.0614(9) 0.0620(10) -0.0003(7) 0.0097(11) 0.0035(12)
O2 0.124(5) 0.126(5) 0.202(7) -0.034(5) -0.044(5) 0.025(4)
O1 0.054(3) 0.096(4) 0.127(5) 0.034(4) 0.016(3) 0.003(3)
O4 0.258(13) 0.43(2) 0.119(6) -0.030(9) 0.023(7) -0.107(13)
O3 0.324(16) 0.294(14) 0.177(8) -0.018(10) -0.138(10) 0.071(13)
O1A 0.054(6) 0.104(8) 0.118(8) -0.004(7) 0.031(6) -0.019(6)
Br4 0.209(15) 0.106(8) 0.091(7) 0.000 0.059(8) 0.000
Br5 0.28(2) 0.169(13) 0.125(9) 0.000 0.089(11) 0.000
Br6 0.051(2) 0.084(4) 0.056(3) 0.038(3) 0.001(2) -0.009(3)
Br7 0.064(3) 0.083(5) 0.063(4) 0.025(3) 0.024(3) 0.003(3)
Br8 0.0678(19) 0.0670(13) 0.0794(16) -0.0232(11) 0.0170(17) 0.0008(16)
C53 0.104(8) 0.171(10) 0.156(9) 0.034(8) -0.010(8) -0.008(8)
C53A 0.100(11) 0.148(11) 0.163(12) 0.019(11) 0.009(11) -0.002(10)

loop_
_atom_type_symbol
_atom_type_description
_atom_type_scat_dispersion_real
_atom_type_scat_dispersion_imag
_atom_type_scat_source
C C 0.0181 0.0091 'International Tables Vol C Tables 4.2.6.8 and 6.1.1.4'
H H 0.0000 0.0000 'International Tables Vol C Tables 4.2.6.8 and 6.1.1.4'
Br Br -0.6763 1.2805 'International Tables Vol C Tables 4.2.6.8 and 6.1.1.4'
N N 0.0311 0.0180 'International Tables Vol C Tables 4.2.6.8 and 6.1.1.4'
O O 0.0492 0.0322 'International Tables Vol C Tables 4.2.6.8 and 6.1.1.4'

loop_
_geom_angle_atom_site_label_1
_geom_angle_atom_site_label_2
_geom_angle_atom_site_label_3
_geom_angle
_geom_angle_site_symmetry_1
_geom_angle_site_symmetry_3
_geom_angle_publ_flag
C12 N1 H1 125.6 . . ?
C12 N1 C1 108.8(3) . . ?
C1 N1 H1 125.6 . . ?
C36 N3 C38 122.3(4) . . ?
C35 N3 C36 119.3(4) . . ?
C35 N3 C38 118.4(4) . . ?
C16 N2 C18 121.9(4) . . ?
C15 N2 C16 119.7(4) . . ?
C15 N2 C18 118.4(4) . . ?
C37 C33 C9 121.8(4) . . ?
C37 C33 C34 115.7(4) . . ?
C34 C33 C9 122.5(4) . . ?
C3 C4 C13 121.1(4) . . ?
C5 C4 C3 118.4(4) . . ?
C5 C4 C13 120.4(4) . . ?
C51 C50 H50 119.5 . . ?
C51 C50 C49 121.0(6) . . ?
C49 C50 H50 119.5 . . ?
C19 C32 C31 123.9(6) . . ?
C19 C32 C27 118.8(5) . . ?
C31 C32 C27 117.3(5) . . ?
C7 C8 H8 120.1 . . ?
C7 C8 C9 119.7(3) . . ?
C9 C8 H8 120.1 . . ?
C13 C17 H17 119.5 . . ?
C16 C17 H17 119.5 . . ?
C16 C17 C13 121.1(4) . . ?
C23 C24 H24 120.5 . . ?
C23 C24 C25 119.0(7) . . ?
C25 C24 H24 120.5 . . ?
C4 C3 H3 118.7 . . ?
C2 C3 C4 122.7(4) . . ?
C2 C3 H3 118.7 . . ?
N1 C12 C7 109.1(3) . . ?
N1 C12 C11 129.8(4) . . ?
C11 C12 C7 121.1(4) . . ?
N1 C1 C6 108.9(4) . . ?
N1 C1 C2 129.7(4) . . ?
C2 C1 C6 121.3(4) . . ?
C8 C7 C12 120.5(4) . . ?
C8 C7 C6 133.0(4) . . ?
C12 C7 C6 106.5(4) . . ?
C12 C11 H11 121.2 . . ?
C10 C11 C12 117.5(4) . . ?
C10 C11 H11 121.2 . . ?
C1 C6 C7 106.6(3) . . ?
C5 C6 C1 120.1(4) . . ?
C5 C6 C7 133.3(4) . . ?
C3 C2 C1 117.4(4) . . ?
C3 C2 H2 121.3 . . ?
C1 C2 H2 121.3 . . ?
C11 C10 H10 118.6 . . ?
C11 C10 C9 122.9(4) . . ?
C9 C10 H10 118.6 . . ?
C4 C5 H5 120.0 . . ?
C6 C5 C4 120.0(4) . . ?
C6 C5 H5 120.0 . . ?
C8 C9 C33 120.4(3) . . ?
C8 C9 C10 118.3(4) . . ?
C10 C9 C33 121.3(3) . . ?
C17 C13 C4 121.6(4) . . ?
C17 C13 C14 115.9(4) . . ?
C14 C13 C4 122.5(4) . . ?
C33 C37 H37 119.6 . . ?
C36 C37 C33 120.7(4) . . ?
C36 C37 H37 119.6 . . ?
C33 C34 H34 119.6 . . ?
C35 C34 C33 120.8(4) . . ?
C35 C34 H34 119.6 . . ?
C13 C14 H14 119.9 . . ?
C15 C14 C13 120.2(4) . . ?
C15 C14 H14 119.9 . . ?
N3 C36 C37 121.1(4) . . ?
N3 C36 H36 119.4 . . ?
C37 C36 H36 119.4 . . ?
N3 C35 C34 122.2(4) . . ?
N3 C35 H35 118.9 . . ?
C34 C35 H35 118.9 . . ?
N2 C16 C17 120.8(4) . . ?
N2 C16 H16 119.6 . . ?
C17 C16 H16 119.6 . . ?
N2 C15 C14 122.3(4) . . ?
N2 C15 H15 118.9 . . ?
C14 C15 H15 118.9 . . ?
N3 C38 H38A 108.9 . . ?
N3 C38 H38B 108.9 . . ?
H38A C38 H38B 107.7 . . ?
C39 C38 N3 113.3(4) . . ?
C39 C38 H38A 108.9 . . ?
C39 C38 H38B 108.9 . . ?
N2 C18 H18A 108.8 . . ?
N2 C18 H18B 108.8 . . ?
H18A C18 H18B 107.7 . . ?
C19 C18 N2 113.7(4) . . ?
C19 C18 H18A 108.8 . . ?
C19 C18 H18B 108.8 . . ?
C40 C39 C38 119.7(5) . . ?
C52 C39 C38 120.1(5) . . ?
C52 C39 C40 120.2(4) . . ?
C32 C19 C18 119.3(5) . . ?
C32 C19 C20 120.6(5) . . ?
C20 C19 C18 120.1(5) . . ?
C39 C40 C41 122.4(5) . . ?
C39 C40 C45 119.2(4) . . ?
C41 C40 C45 118.4(6) . . ?
C39 C52 C51 123.9(5) . . ?
C39 C52 C47 119.3(5) . . ?
C47 C52 C51 116.8(5) . . ?
C21 C20 C19 121.8(6) . . ?
C25 C20 C19 118.9(5) . . ?
C25 C20 C21 119.3(6) . . ?
C40 C41 H41 118.9 . . ?
C42 C41 C40 122.2(7) . . ?
C42 C41 H41 118.9 . . ?
C44 C45 C40 118.3(5) . . ?
C46 C45 C40 118.5(5) . . ?
C46 C45 C44 123.1(5) . . ?
C50 C51 C52 121.6(5) . . ?
C50 C51 H51 119.2 . . ?
C52 C51 H51 119.2 . . ?
C52 C47 C48 118.8(5) . . ?
C46 C47 C52 119.8(4) . . ?
C46 C47 C48 121.3(5) . . ?
C20 C21 H21 118.9 . . ?
C22 C21 C20 122.2(7) . . ?
C22 C21 H21 118.9 . . ?
C32 C31 H31 119.3 . . ?
C30 C31 C32 121.3(7) . . ?
C30 C31 H31 119.3 . . ?
C32 C27 C28 117.8(6) . . ?
C26 C27 C32 119.7(5) . . ?
C26 C27 C28 122.5(6) . . ?
C41 C42 H42 120.3 . . ?
C41 C42 C43 119.4(6) . . ?
C43 C42 H42 120.3 . . ?
C45 C44 H44 120.2 . . ?
C43 C44 C45 119.6(7) . . ?
C43 C44 H44 120.2 . . ?
C45 C46 H46 118.6 . . ?
C47 C46 C45 122.8(5) . . ?
C47 C46 H46 118.6 . . ?
C47 C48 H48 119.1 . . ?
C49 C48 C47 121.8(6) . . ?
C49 C48 H48 119.1 . . ?
C21 C22 H22 119.7 . . ?
C21 C22 C23 120.6(7) . . ?
C23 C22 H22 119.7 . . ?
C31 C30 H30 119.6 . . ?
C31 C30 C29 120.7(7) . . ?
C29 C30 H30 119.6 . . ?
C27 C26 H26 118.7 . . ?
C27 C26 C25 122.5(5) . . ?
C25 C26 H26 118.7 . . ?
C27 C28 H28 119.5 . . ?
C29 C28 C27 121.1(7) . . ?
C29 C28 H28 119.5 . . ?
C42 C43 H43 119.1 . . ?
C44 C43 C42 121.9(6) . . ?
C44 C43 H43 119.1 . . ?
C50 C49 H49 120.1 . . ?
C48 C49 C50 119.8(6) . . ?
C48 C49 H49 120.1 . . ?
C24 C23 C22 121.0(7) . . ?
C24 C23 H23 119.5 . . ?
C22 C23 H23 119.5 . . ?
C30 C29 H29 119.2 . . ?
C28 C29 C30 121.6(7) . . ?
C28 C29 H29 119.2 . . ?
C20 C25 C24 117.8(6) . . ?
C26 C25 C24 122.8(6) . . ?
C26 C25 C20 119.4(5) . . ?
H2A O2 H2B 109.2 . . ?
C53 O1 H1A 103.2 . . ?
H4A O4 H4B 104.5 . . ?
H3A O3 H3B 109.6 . . ?
C53A O1A H1AA 98.1 . . ?
O1 C53 H53A 109.5 . . ?
O1 C53 H53B 109.5 . . ?
O1 C53 H53C 109.5 . . ?
H53A C53 H53B 109.5 . . ?
H53A C53 H53C 109.5 . . ?
H53B C53 H53C 109.5 . . ?
O1A C53A H53D 109.5 . . ?
O1A C53A H53E 109.5 . . ?
O1A C53A H53F 109.5 . . ?
H53D C53A H53E 109.5 . . ?
H53D C53A H53F 109.5 . . ?
H53E C53A H53F 109.5 . . ?

loop_
_geom_bond_atom_site_label_1
_geom_bond_atom_site_label_2
_geom_bond_distance
_geom_bond_site_symmetry_2
_geom_bond_publ_flag
N1 H1 0.8800 . ?
N1 C12 1.375(5) . ?
N1 C1 1.376(5) . ?
N3 C36 1.347(6) . ?
N3 C35 1.332(6) . ?
N3 C38 1.504(6) . ?
N2 C16 1.354(6) . ?
N2 C15 1.325(6) . ?
N2 C18 1.496(6) . ?
C33 C9 1.459(6) . ?
C33 C37 1.400(6) . ?
C33 C34 1.408(6) . ?
C4 C3 1.428(6) . ?
C4 C5 1.392(6) . ?
C4 C13 1.464(6) . ?
C50 H50 0.9500 . ?
C50 C51 1.363(8) . ?
C50 C49 1.391(9) . ?
C32 C19 1.411(8) . ?
C32 C31 1.429(9) . ?
C32 C27 1.430(8) . ?
C8 H8 0.9500 . ?
C8 C7 1.388(6) . ?
C8 C9 1.397(5) . ?
C17 H17 0.9500 . ?
C17 C13 1.397(6) . ?
C17 C16 1.377(6) . ?
C24 H24 0.9500 . ?
C24 C23 1.387(11) . ?
C24 C25 1.448(9) . ?
C3 H3 0.9500 . ?
C3 C2 1.373(6) . ?
C12 C7 1.404(5) . ?
C12 C11 1.403(6) . ?
C1 C6 1.406(6) . ?
C1 C2 1.404(6) . ?
C7 C6 1.433(5) . ?
C11 H11 0.9500 . ?
C11 C10 1.370(6) . ?
C6 C5 1.389(5) . ?
C2 H2 0.9500 . ?
C10 H10 0.9500 . ?
C10 C9 1.425(5) . ?
C5 H5 0.9500 . ?
C13 C14 1.416(6) . ?
C37 H37 0.9500 . ?
C37 C36 1.378(6) . ?
C34 H34 0.9500 . ?
C34 C35 1.357(6) . ?
C14 H14 0.9500 . ?
C14 C15 1.369(6) . ?
C36 H36 0.9500 . ?
C35 H35 0.9500 . ?
C16 H16 0.9500 . ?
C15 H15 0.9500 . ?
C38 H38A 0.9900 . ?
C38 H38B 0.9900 . ?
C38 C39 1.500(6) . ?
C18 H18A 0.9900 . ?
C18 H18B 0.9900 . ?
C18 C19 1.490(7) . ?
C39 C40 1.415(7) . ?
C39 C52 1.406(7) . ?
C19 C20 1.425(8) . ?
C40 C41 1.418(8) . ?
C40 C45 1.446(7) . ?
C52 C51 1.438(8) . ?
C52 C47 1.429(6) . ?
C20 C21 1.417(8) . ?
C20 C25 1.410(8) . ?
C41 H41 0.9500 . ?
C41 C42 1.331(11) . ?
C45 C44 1.431(8) . ?
C45 C46 1.383(7) . ?
C51 H51 0.9500 . ?
C47 C46 1.370(7) . ?
C47 C48 1.431(7) . ?
C21 H21 0.9500 . ?
C21 C22 1.313(10) . ?
C31 H31 0.9500 . ?
C31 C30 1.360(10) . ?
C27 C26 1.365(9) . ?
C27 C28 1.446(8) . ?
C42 H42 0.9500 . ?
C42 C43 1.427(12) . ?
C44 H44 0.9500 . ?
C44 C43 1.358(10) . ?
C46 H46 0.9500 . ?
C48 H48 0.9500 . ?
C48 C49 1.353(9) . ?
C22 H22 0.9500 . ?
C22 C23 1.396(11) . ?
C30 H30 0.9500 . ?
C30 C29 1.369(12) . ?
C26 H26 0.9500 . ?
C26 C25 1.396(8) . ?
C28 H28 0.9500 . ?
C28 C29 1.329(11) . ?
C43 H43 0.9500 . ?
C49 H49 0.9500 . ?
C23 H23 0.9500 . ?
C29 H29 0.9500 . ?
O2 H2A 0.8706 . ?
O2 H2B 0.8706 . ?
O1 H1A 0.8700 . ?
O1 C53 1.443(9) . ?
O4 H4A 0.8696 . ?
O4 H4B 0.8699 . ?
O3 H3A 0.8691 . ?
O3 H3B 0.8703 . ?
O1A H1AA 0.8394 . ?
O1A C53A 1.432(10) . ?
C53 H53A 0.9800 . ?
C53 H53B 0.9800 . ?
C53 H53C 0.9800 . ?
C53A H53D 0.9800 . ?
C53A H53E 0.9800 . ?
C53A H53F 0.9800 . ?

loop_
_geom_hbond_atom_site_label_D
_geom_hbond_atom_site_label_H
_geom_hbond_atom_site_label_A
_geom_hbond_distance_DH
_geom_hbond_distance_HA
_geom_hbond_distance_DA
_geom_hbond_angle_DHA
_geom_hbond_site_symmetry_A
_geom_hbond_publ_flag
N1 H1 O1 0.88 2.00 2.841(7) 158.4 5_566 yes
O2 H2A Br8 0.87 2.25 3.113(10) 171.3 . yes
O2 H2B O1 0.87 1.99 2.843(10) 165.7 1_545 yes
O4 H4A O1A 0.87 2.35 3.201(17) 165.3 . yes
O4 H4B O3 0.87 2.36 3.17(2) 155.9 7_456 yes
O3 H3A O2 0.87 2.11 2.848(13) 142.8 . yes
O3 H3B O4 0.87 1.94 2.77(2) 159.4 . yes
C53A H53E N1 0.98 2.13 2.78(4) 121.9 5_566 yes

loop_
_geom_torsion_atom_site_label_1
_geom_torsion_atom_site_label_2
_geom_torsion_atom_site_label_3
_geom_torsion_atom_site_label_4
_geom_torsion
_geom_torsion_site_symmetry_1
_geom_torsion_site_symmetry_2
_geom_torsion_site_symmetry_3
_geom_torsion_site_symmetry_4
_geom_torsion_publ_flag
N1 C12 C7 C8 -177.6(3) . . . . ?
N1 C12 C7 C6 1.4(4) . . . . ?
N1 C12 C11 C10 177.3(4) . . . . ?
N1 C1 C6 C7 0.9(4) . . . . ?
N1 C1 C6 C5 -178.7(4) . . . . ?
N1 C1 C2 C3 177.8(4) . . . . ?
N3 C38 C39 C40 -93.0(6) . . . . ?
N3 C38 C39 C52 87.8(6) . . . . ?
N2 C18 C19 C32 90.3(6) . . . . ?
N2 C18 C19 C20 -88.0(5) . . . . ?
C33 C37 C36 N3 0.9(7) . . . . ?
C33 C34 C35 N3 0.0(7) . . . . ?
C4 C3 C2 C1 1.2(6) . . . . ?
C4 C13 C14 C15 -175.4(4) . . . . ?
C32 C19 C20 C21 -174.8(4) . . . . ?
C32 C19 C20 C25 4.2(7) . . . . ?
C32 C31 C30 C29 -0.9(9) . . . . ?
C32 C27 C26 C25 1.7(8) . . . . ?
C32 C27 C28 C29 -2.8(9) . . . . ?
C8 C7 C6 C1 177.4(4) . . . . ?
C8 C7 C6 C5 -3.0(7) . . . . ?
C17 C13 C14 C15 2.3(6) . . . . ?
C3 C4 C5 C6 -2.4(5) . . . . ?
C3 C4 C13 C17 -177.0(4) . . . . ?
C3 C4 C13 C14 0.5(6) . . . . ?
C12 N1 C1 C6 -0.1(5) . . . . ?
C12 N1 C1 C2 179.4(4) . . . . ?
C12 C7 C6 C1 -1.4(4) . . . . ?
C12 C7 C6 C5 178.2(4) . . . . ?
C12 C11 C10 C9 0.8(6) . . . . ?
C1 N1 C12 C7 -0.8(5) . . . . ?
C1 N1 C12 C11 179.4(4) . . . . ?
C1 C6 C5 C4 0.9(6) . . . . ?
C7 C8 C9 C33 -179.7(3) . . . . ?
C7 C8 C9 C10 -1.5(5) . . . . ?
C7 C12 C11 C10 -2.5(6) . . . . ?
C7 C6 C5 C4 -178.7(4) . . . . ?
C11 C12 C7 C8 2.2(6) . . . . ?
C11 C12 C7 C6 -178.8(4) . . . . ?
C11 C10 C9 C33 179.4(4) . . . . ?
C11 C10 C9 C8 1.2(6) . . . . ?
C6 C1 C2 C3 -2.7(6) . . . . ?
C2 C1 C6 C7 -178.6(4) . . . . ?
C2 C1 C6 C5 1.7(6) . . . . ?
C5 C4 C3 C2 1.3(6) . . . . ?
C5 C4 C13 C17 0.8(6) . . . . ?
C5 C4 C13 C14 178.3(4) . . . . ?
C9 C33 C37 C36 175.0(4) . . . . ?
C9 C33 C34 C35 -175.4(4) . . . . ?
C9 C8 C7 C12 -0.1(5) . . . . ?
C9 C8 C7 C6 -178.8(4) . . . . ?
C13 C4 C3 C2 179.1(4) . . . . ?
C13 C4 C5 C6 179.8(3) . . . . ?
C13 C17 C16 N2 -0.2(8) . . . . ?
C13 C14 C15 N2 -0.4(7) . . . . ?
C37 C33 C9 C8 -1.9(6) . . . . ?
C37 C33 C9 C10 180.0(4) . . . . ?
C37 C33 C34 C35 3.4(6) . . . . ?
C34 C33 C9 C8 176.9(4) . . . . ?
C34 C33 C9 C10 -1.3(6) . . . . ?
C34 C33 C37 C36 -3.9(6) . . . . ?
C36 N3 C35 C34 -3.2(7) . . . . ?
C36 N3 C38 C39 2.9(8) . . . . ?
C35 N3 C36 C37 2.7(7) . . . . ?
C35 N3 C38 C39 -178.2(5) . . . . ?
C16 N2 C15 C14 -1.8(7) . . . . ?
C16 N2 C18 C19 -4.0(7) . . . . ?
C16 C17 C13 C4 175.8(4) . . . . ?
C16 C17 C13 C14 -2.0(7) . . . . ?
C15 N2 C16 C17 2.1(8) . . . . ?
C15 N2 C18 C19 177.4(5) . . . . ?
C38 N3 C36 C37 -178.4(5) . . . . ?
C38 N3 C35 C34 177.9(5) . . . . ?
C38 C39 C40 C41 6.8(7) . . . . ?
C38 C39 C40 C45 -174.8(4) . . . . ?
C38 C39 C52 C51 -5.5(7) . . . . ?
C38 C39 C52 C47 176.6(4) . . . . ?
C18 N2 C16 C17 -176.4(5) . . . . ?
C18 N2 C15 C14 176.7(5) . . . . ?
C18 C19 C20 C21 3.5(7) . . . . ?
C18 C19 C20 C25 -177.5(4) . . . . ?
C39 C40 C41 C42 -179.7(5) . . . . ?
C39 C40 C45 C44 178.3(4) . . . . ?
C39 C40 C45 C46 -3.2(7) . . . . ?
C39 C52 C51 C50 -175.5(5) . . . . ?
C39 C52 C47 C46 -0.4(7) . . . . ?
C39 C52 C47 C48 177.1(4) . . . . ?
C19 C32 C31 C30 -178.3(5) . . . . ?
C19 C32 C27 C26 0.0(7) . . . . ?
C19 C32 C27 C28 -179.8(5) . . . . ?
C19 C20 C21 C22 -178.9(5) . . . . ?
C19 C20 C25 C24 178.2(5) . . . . ?
C19 C20 C25 C26 -2.6(7) . . . . ?
C40 C39 C52 C51 175.4(4) . . . . ?
C40 C39 C52 C47 -2.6(6) . . . . ?
C40 C41 C42 C43 0.8(9) . . . . ?
C40 C45 C44 C43 1.9(8) . . . . ?
C40 C45 C46 C47 0.2(7) . . . . ?
C52 C39 C40 C41 -174.0(4) . . . . ?
C52 C39 C40 C45 4.4(6) . . . . ?
C52 C47 C46 C45 1.7(7) . . . . ?
C52 C47 C48 C49 -0.8(8) . . . . ?
C20 C21 C22 C23 0.7(9) . . . . ?
C41 C40 C45 C44 -3.2(7) . . . . ?
C41 C40 C45 C46 175.3(4) . . . . ?
C41 C42 C43 C44 -2.2(10) . . . . ?
C45 C40 C41 C42 1.9(7) . . . . ?
C45 C44 C43 C42 0.8(9) . . . . ?
C51 C50 C49 C48 0.3(9) . . . . ?
C51 C52 C47 C46 -178.6(4) . . . . ?
C51 C52 C47 C48 -1.0(7) . . . . ?
C47 C52 C51 C50 2.5(7) . . . . ?
C47 C48 C49 C50 1.2(9) . . . . ?
C21 C20 C25 C24 -2.7(7) . . . . ?
C21 C20 C25 C26 176.5(5) . . . . ?
C21 C22 C23 C24 -2.8(10) . . . . ?
C31 C32 C19 C18 -2.8(7) . . . . ?
C31 C32 C19 C20 175.5(5) . . . . ?
C31 C32 C27 C26 -178.6(5) . . . . ?
C31 C32 C27 C28 1.5(7) . . . . ?
C31 C30 C29 C28 -0.3(11) . . . . ?
C27 C32 C19 C18 178.7(4) . . . . ?
C27 C32 C19 C20 -3.0(7) . . . . ?
C27 C32 C31 C30 0.2(8) . . . . ?
C27 C26 C25 C24 178.8(5) . . . . ?
C27 C26 C25 C20 -0.4(8) . . . . ?
C27 C28 C29 C30 2.2(11) . . . . ?
C44 C45 C46 C47 178.6(5) . . . . ?
C46 C45 C44 C43 -176.5(5) . . . . ?
C46 C47 C48 C49 176.7(5) . . . . ?
C48 C47 C46 C45 -175.8(5) . . . . ?
C26 C27 C28 C29 177.4(6) . . . . ?
C28 C27 C26 C25 -178.4(5) . . . . ?
C49 C50 C51 C52 -2.2(9) . . . . ?
C23 C24 C25 C20 0.7(8) . . . . ?
C23 C24 C25 C26 -178.5(5) . . . . ?
C25 C24 C23 C22 2.0(9) . . . . ?
C25 C20 C21 C22 2.1(8) . . . . ?
